data_7114383
loop_
_publ_author_name
'Bull, Ivor'
'Wheatley, Paul S.'
'Lightfoot, Philip'
'Morris, Russell E.'
'Sastre, Enrique'
'Wright, Paul A.'

_publ_section_title
;
 Synthesis and crystal structure of the first scandium-containing open
 framework solidElectronic supplementary information (ESI) available:
 crystallographic tables, TGA and TG-MS, le Bail plot and Rietveld fit.
 See http://www.rsc.org/suppdata/cc/b2/b202500k/
;
_journal_issue 11
_journal_name_full 'Chemical Communications'
_journal_page_first 1180
_journal_paper_doi 10.1039/b202500k
_journal_year 2002
_chemical_compound_source 'synthesis as described'
_chemical_formula_moiety 'C8 N4 O4 P1 Sc1'
_chemical_formula_structural 'SC1 P1 O4 C8 N4'
_chemical_formula_sum 'C1.6 H4 N0.8 O8.3 S2.2 Sc0.93'
_chemical_formula_weight 279.75
_chemical_name_systematic
;
?
;
_space_group_IT_number 222
_symmetry_cell_setting cubic
_symmetry_Int_Tables_number 222
_symmetry_space_group_name_Hall '-P 4a 2bc 3'
_symmetry_space_group_name_H-M 'P n -3 n :2'
_atom_sites_solution_hydrogens geom
_atom_sites_solution_primary direct
_atom_sites_solution_secondary difmap
_audit_conform_dict_location ftp://ftp.iucr.org/pub/cif_core.dic
_audit_conform_dict_name cif_core.dic
_audit_conform_dict_version 2.2
_audit_creation_date 2002-02-09T14:30:35-00:00
_audit_creation_method 'WinGX routine CIF_UPDATE'
_cell_angle_alpha 90
_cell_angle_beta 90
_cell_angle_gamma 90
_cell_formula_units_Z 60
_cell_length_a 25.2469(3)
_cell_length_b 25.2469(3)
_cell_length_c 25.2469(3)
_cell_measurement_reflns_used 0
_cell_measurement_temperature 293(2)
_cell_measurement_theta_max 0
_cell_measurement_theta_min 0
_cell_measurement_wavelength 0.71073
_cell_volume 16092.5(3)
_computing_molecular_graphics 'Ortep-3 for Windows (Farrugia, 1997)'
_computing_publication_material 'WinGX publication routines (Farrugia, 1999)'
_computing_structure_refinement 'SHELXL-97 (Sheldrick, 1997)'
_diffrn_ambient_temperature 293(2)
_diffrn_measured_fraction_theta_full 0.999
_diffrn_measured_fraction_theta_max 0.999
_diffrn_radiation_monochromator graphite
_diffrn_radiation_probe x-ray
_diffrn_radiation_type MoK\a
_diffrn_radiation_wavelength 0.71073
_diffrn_reflns_av_unetI/netI 0.0761
_diffrn_reflns_limit_h_max 27
_diffrn_reflns_limit_h_min -28
_diffrn_reflns_limit_k_max 28
_diffrn_reflns_limit_k_min -26
_diffrn_reflns_limit_l_max 26
_diffrn_reflns_limit_l_min -28
_diffrn_reflns_number 74745
_diffrn_reflns_theta_full 23.26
_diffrn_reflns_theta_max 23.26
_diffrn_reflns_theta_min 1.61
_exptl_absorpt_coefficient_mu 1.093
_exptl_absorpt_correction_type none
_exptl_crystal_colour colourless
_exptl_crystal_density_diffrn 1.732
_exptl_crystal_density_method 'not measured'
_exptl_crystal_description prism
_exptl_crystal_F_000 8424
_exptl_crystal_size_max 0.05
_exptl_crystal_size_mid 0.05
_exptl_crystal_size_min 0.05
_refine_diff_density_max 7.498
_refine_diff_density_min -0.887
_refine_diff_density_rms 0.356
_refine_ls_extinction_method none
_refine_ls_goodness_of_fit_ref 1.364
_refine_ls_hydrogen_treatment mixed
_refine_ls_matrix_type full
_refine_ls_number_parameters 155
_refine_ls_number_reflns 1945
_refine_ls_number_restraints 0
_refine_ls_restrained_S_all 1.364
_refine_ls_R_factor_all 0.1816
_refine_ls_R_factor_gt 0.1225
_refine_ls_shift/su_max 0.103
_refine_ls_shift/su_mean 0.015
_refine_ls_structure_factor_coef Fsqd
_refine_ls_weighting_details 'calc w=1/[\s^2^(Fo^2^)+(0.1922P)^2^+175.6767P] where P=(Fo^2^+2Fc^2^)/3'
_refine_ls_weighting_scheme calc
_refine_ls_wR_factor_gt 0.3397
_refine_ls_wR_factor_ref 0.3897
_reflns_number_gt 1222
_reflns_number_total 1945
_reflns_threshold_expression >2sigma(I)
_cod_data_source_file b202500k.txt
_cod_data_source_block ibrm2
_cod_original_sg_symbol_H-M 'P n -3 n'
_cod_original_formula_sum 'C1.60 H4 N0.80 O8.30 S2.20 Sc0.93'
_cod_database_code 7114383

loop_
_symmetry_equiv_pos_as_xyz
'x, y, z'
'x, -y+1/2, -z+1/2'
'-x+1/2, -y+1/2, z'
'-x+1/2, y, -z+1/2'
'-y+1/2, x, z'
'y, x, -z+1/2'
'y, -x+1/2, z'
'-y+1/2, -x+1/2, -z+1/2'
'y, z, x'
'-y+1/2, -z+1/2, x'
'y, -z+1/2, -x+1/2'
'-y+1/2, z, -x+1/2'
'-z+1/2, y, x'
'-z+1/2, -y+1/2, -x+1/2'
'z, -y+1/2, x'
'z, y, -x+1/2'
'z, x, y'
'-z+1/2, x, -y+1/2'
'-z+1/2, -x+1/2, y'
'z, -x+1/2, -y+1/2'
'-x+1/2, -z+1/2, -y+1/2'
'-x+1/2, z, y'
'x, -z+1/2, y'
'x, z, -y+1/2'
'-x, -y, -z'
'-x, y-1/2, z-1/2'
'x-1/2, y-1/2, -z'
'x-1/2, -y, z-1/2'
'y-1/2, -x, -z'
'-y, -x, z-1/2'
'-y, x-1/2, -z'
'y-1/2, x-1/2, z-1/2'
'-y, -z, -x'
'y-1/2, z-1/2, -x'
'-y, z-1/2, x-1/2'
'y-1/2, -z, x-1/2'
'z-1/2, -y, -x'
'z-1/2, y-1/2, x-1/2'
'-z, y-1/2, -x'
'-z, -y, x-1/2'
'-z, -x, -y'
'z-1/2, -x, y-1/2'
'z-1/2, x-1/2, -y'
'-z, x-1/2, y-1/2'
'x-1/2, z-1/2, y-1/2'
'x-1/2, -z, -y'
'-x, z-1/2, -y'
'-x, -z, y-1/2'

loop_
_atom_site_label
_atom_site_type_symbol
_atom_site_fract_x
_atom_site_fract_y
_atom_site_fract_z
_atom_site_U_iso_or_equiv
_atom_site_adp_type
_atom_site_occupancy
_atom_site_symmetry_multiplicity
_atom_site_calc_flag
_atom_site_refinement_flags
Sc1 Sc 0 0.5 0 0.0129(16) Uani 1 6 d S
Sc2 Sc 0.10248(11) 0.66834(11) 0.04225(12) 0.0153(10) Uani 1 1 d .
S1 S 0.06848(16) 0.55307(15) 0.10239(16) 0.0167(11) Uani 1 1 d .
S2 S 0.09555(16) 0.78838(15) -0.01626(16) 0.0173(11) Uani 1 1 d .
S3 S 0.1425(2) 0.75 0.1425(2) 0.065(3) Uani 1 2 d S
O1 O 0.0974(5) 0.6031(4) 0.0913(5) 0.025(3) Uani 1 1 d .
O2 O 0.0585(4) 0.5254(4) 0.0528(5) 0.025(3) Uani 1 1 d .
O3 O 0.1152(5) 0.7338(4) -0.0053(5) 0.032(3) Uani 1 1 d .
O4 O 0.1776(5) 0.6423(5) 0.0208(6) 0.038(3) Uani 1 1 d .
O5 O 0.0654(6) 0.7897(5) -0.0655(5) 0.042(4) Uani 1 1 d .
H5 H 0.0392 0.7706 -0.0626 0.064 Uiso 1 1 calc R
O6 O 0.0283(4) 0.6940(5) 0.0629(5) 0.030(3) Uani 1 1 d .
O7 O 0.1010(5) 0.5205(5) 0.1362(5) 0.042(4) Uani 1 1 d .
H7 H 0.1293 0.5144 0.1215 0.062 Uiso 1 1 calc R
O8 O 0.0185(5) 0.5659(5) 0.1283(5) 0.034(3) Uani 1 1 d .
O9 O 0.141(2) 0.1957(11) 0.7681(9) 0.36(4) Uani 1 1 d .
O10 O 0.1363(5) 0.7061(5) 0.1059(5) 0.042(4) Uani 1 1 d .
C1 C 0.1291(8) 0.7649(6) 0.8361(7) 0.028(4) Uani 1 1 d .
H1A H 0.1489 0.7781 0.8663 0.034 Uiso 1 1 calc R
H1B H 0.1535 0.7617 0.8066 0.034 Uiso 1 1 calc R
C2 C 0.1074(8) 0.7094(6) 0.8497(7) 0.029(5) Uani 1 1 d .
H2A H 0.0785 0.7135 0.8747 0.035 Uiso 1 1 calc R
H2B H 0.1352 0.6895 0.8673 0.035 Uiso 1 1 calc R
N1 N 0.0880(6) 0.8037(5) 0.8224(5) 0.024(3) Uani 1 1 d .
H3 H 0.0554 0.8003 0.8318 0.14(15) Uiso 1 1 calc R
O14 O 0.25 0.75 0.25 0.080(17) Uani 1 8 d S

loop_
_atom_site_aniso_label
_atom_site_aniso_U_11
_atom_site_aniso_U_22
_atom_site_aniso_U_33
_atom_site_aniso_U_23
_atom_site_aniso_U_13
_atom_site_aniso_U_12
Sc1 0.0129(16) 0.0129(16) 0.0129(16) -0.0017(17) 0.0017(17) -0.0017(17)
Sc2 0.0142(18) 0.0100(17) 0.0218(19) -0.0038(13) 0.0056(13) -0.0010(12)
S1 0.018(2) 0.015(2) 0.017(2) -0.0010(17) -0.0021(17) -0.0027(17)
S2 0.022(2) 0.013(2) 0.017(2) -0.0006(17) 0.0063(17) -0.0023(17)
S3 0.079(5) 0.035(4) 0.079(5) -0.036(4) -0.060(5) 0.036(4)
O1 0.029(7) 0.017(6) 0.028(7) 0.006(5) -0.004(5) -0.008(5)
O2 0.023(7) 0.020(6) 0.031(7) -0.005(5) -0.001(5) -0.007(5)
O3 0.028(7) 0.012(6) 0.057(9) 0.004(6) 0.017(6) 0.002(5)
O4 0.026(7) 0.021(7) 0.066(10) -0.004(6) 0.022(7) 0.011(5)
O5 0.056(9) 0.046(9) 0.025(7) -0.001(6) -0.003(6) -0.021(7)
O6 0.019(7) 0.024(7) 0.045(8) -0.003(6) 0.010(6) 0.009(5)
O7 0.054(9) 0.024(7) 0.047(9) 0.001(6) -0.020(7) 0.005(6)
O8 0.030(7) 0.041(8) 0.031(7) -0.006(6) 0.011(6) -0.005(6)
O9 0.84(11) 0.15(3) 0.08(2) 0.074(19) -0.20(4) -0.33(5)
O10 0.056(9) 0.032(8) 0.039(8) -0.025(6) -0.007(7) -0.003(7)
C1 0.047(12) 0.017(10) 0.021(10) 0.000(7) 0.008(8) -0.007(8)
C2 0.052(13) 0.015(9) 0.020(10) -0.001(7) 0.002(8) -0.011(8)
N1 0.031(9) 0.023(8) 0.020(8) 0.005(6) 0.016(7) 0.005(6)
O14 0.029(15) 0.18(6) 0.029(15) 0 0 0

loop_
_atom_type_symbol
_atom_type_description
_atom_type_scat_dispersion_real
_atom_type_scat_dispersion_imag
_atom_type_scat_source
C C 0.0033 0.0016 'International Tables Vol C Tables 4.2.6.8 and 6.1.1.4'
H H 0 0 'International Tables Vol C Tables 4.2.6.8 and 6.1.1.4'
N N 0.0061 0.0033 'International Tables Vol C Tables 4.2.6.8 and 6.1.1.4'
O O 0.0106 0.006 'International Tables Vol C Tables 4.2.6.8 and 6.1.1.4'
S S 0.1246 0.1234 'International Tables Vol C Tables 4.2.6.8 and 6.1.1.4'
Sc Sc 0.2519 0.3716 'International Tables Vol C Tables 4.2.6.8 and 6.1.1.4'

loop_
_geom_angle_atom_site_label_1
_geom_angle_atom_site_label_2
_geom_angle_atom_site_label_3
_geom_angle
_geom_angle_site_symmetry_1
_geom_angle_site_symmetry_3
O2 Sc1 O2 180.0(7) 25_565 .
O2 Sc1 O2 87.8(4) 25_565 34_565
O2 Sc1 O2 92.2(4) . 34_565
O2 Sc1 O2 87.8(4) 25_565 44_565
O2 Sc1 O2 92.2(4) . 44_565
O2 Sc1 O2 87.8(4) 34_565 44_565
O2 Sc1 O2 92.2(4) 25_565 20
O2 Sc1 O2 87.8(4) . 20
O2 Sc1 O2 92.2(4) 34_565 20
O2 Sc1 O2 180.0000 44_565 20
O2 Sc1 O2 92.2(4) 25_565 10
O2 Sc1 O2 87.8(4) . 10
O2 Sc1 O2 180.0(6) 34_565 10
O2 Sc1 O2 92.2(4) 44_565 10
O2 Sc1 O2 87.8(4) 20 10
O8 Sc2 O1 91.6(5) 34_565 .
O8 Sc2 O10 176.7(5) 34_565 .
O1 Sc2 O10 85.7(5) . .
O8 Sc2 O6 86.3(5) 34_565 .
O1 Sc2 O6 92.4(5) . .
O10 Sc2 O6 91.9(5) . .
O8 Sc2 O3 91.7(5) 34_565 .
O1 Sc2 O3 174.5(5) . .
O10 Sc2 O3 91.1(5) . .
O6 Sc2 O3 92.1(5) . .
O8 Sc2 O4 93.4(5) 34_565 .
O1 Sc2 O4 87.8(5) . .
O10 Sc2 O4 88.4(5) . .
O6 Sc2 O4 179.6(6) . .
O3 Sc2 O4 87.7(5) . .
O7 S1 O2 109.6(7) . .
O7 S1 O8 110.7(8) . .
O2 S1 O8 110.1(7) . .
O7 S1 O1 108.5(7) . .
O2 S1 O1 109.4(7) . .
O8 S1 O1 108.7(7) . .
O5 S2 O6 110.7(8) . 15_565
O5 S2 O4 110.0(8) . 29_565
O6 S2 O4 109.6(8) 15_565 29_565
O5 S2 O3 110.6(8) . .
O6 S2 O3 109.0(7) 15_565 .
O4 S2 O3 106.8(7) 29_565 .
O9 S3 O9 99(4) 9 23_565
O9 S3 O10 109.2(17) 9 .
O9 S3 O10 110.6(11) 23_565 .
O9 S3 O10 110.6(11) 9 15_565
O9 S3 O10 109.2(17) 23_565 15_565
O10 S3 O10 116.5(12) . 15_565
S1 O1 Sc2 145.2(7) . .
S1 O2 Sc1 144.9(8) . .
S2 O3 Sc2 142.6(7) . .
S2 O4 Sc2 144.1(8) 31_665 .
S2 O6 Sc2 160.3(9) 15_565 .
S1 O8 Sc2 165.1(8) . 44_565
S3 O10 Sc2 153.8(9) . .
N1 C1 C2 114.1(15) . .
C1 C2 N1 115.6(14) . 23_565
C1 N1 C2 114.4(14) . 24_556

loop_
_geom_bond_atom_site_label_1
_geom_bond_atom_site_label_2
_geom_bond_distance
_geom_bond_site_symmetry_2
Sc1 O2 2.089(11) 25_565
Sc1 O2 2.089(11) .
Sc1 O2 2.089(11) 34_565
Sc1 O2 2.089(11) 44_565
Sc1 O2 2.089(11) 20
Sc1 O2 2.089(11) 10
Sc2 O8 2.055(12) 34_565
Sc2 O1 2.064(11) .
Sc2 O10 2.054(12) .
Sc2 O6 2.049(11) .
Sc2 O3 2.067(12) .
Sc2 O4 2.078(11) .
S1 O7 1.442(13) .
S1 O2 1.456(12) .
S1 O8 1.458(12) .
S1 O1 1.487(11) .
S2 O5 1.458(13) .
S2 O6 1.464(12) 15_565
S2 O4 1.466(12) 29_565
S2 O3 1.492(12) .
S3 O9 1.42(3) 9
S3 O9 1.42(3) 23_565
S3 O10 1.452(12) .
S3 O10 1.452(12) 15_565
O4 S2 1.466(12) 31_665
O6 S2 1.464(12) 15_565
O8 Sc2 2.055(12) 44_565
O9 S3 1.42(3) 17
C1 N1 1.47(2) .
C1 C2 1.54(2) .
C2 N1 1.49(2) 23_565
N1 C2 1.49(2) 24_556

loop_
_geom_torsion_atom_site_label_1
_geom_torsion_atom_site_label_2
_geom_torsion_atom_site_label_3
_geom_torsion_atom_site_label_4
_geom_torsion
_geom_torsion_site_symmetry_1
_geom_torsion_site_symmetry_4
O7 S1 O1 Sc2 162.2(13) . .
O2 S1 O1 Sc2 42.8(15) . .
O8 S1 O1 Sc2 -77.4(15) . .
O8 Sc2 O1 S1 -23.9(14) 34_565 .
O10 Sc2 O1 S1 154.2(14) . .
O6 Sc2 O1 S1 62.5(14) . .
O3 Sc2 O1 S1 -151(5) . .
O4 Sc2 O1 S1 -117.2(14) . .
O7 S1 O2 Sc1 127.7(12) . .
O8 S1 O2 Sc1 5.7(15) . .
O1 S1 O2 Sc1 -113.6(12) . .
O2 Sc1 O2 S1 -5E1(8) 25_565 .
O2 Sc1 O2 S1 112.2(15) 34_565 .
O2 Sc1 O2 S1 24.3(12) 44_565 .
O2 Sc1 O2 S1 -155.7(12) 20 .
O2 Sc1 O2 S1 -67.8(15) 10 .
O5 S2 O3 Sc2 -105.5(14) . .
O6 S2 O3 Sc2 16.5(16) 15_565 .
O4 S2 O3 Sc2 134.8(13) 29_565 .
O8 Sc2 O3 S2 103.7(14) 34_565 .
O1 Sc2 O3 S2 -130(5) . .
O10 Sc2 O3 S2 -74.6(14) . .
O6 Sc2 O3 S2 17.4(14) . .
O4 Sc2 O3 S2 -162.9(14) . .
O8 Sc2 O4 S2 -65.9(16) 34_565 31_665
O1 Sc2 O4 S2 25.6(16) . 31_665
O10 Sc2 O4 S2 111.4(16) . 31_665
O6 Sc2 O4 S2 -10E1(7) . 31_665
O3 Sc2 O4 S2 -157.4(16) . 31_665
O8 Sc2 O6 S2 148(2) 34_565 15_565
O1 Sc2 O6 S2 57(2) . 15_565
O10 Sc2 O6 S2 -29(2) . 15_565
O3 Sc2 O6 S2 -120(2) . 15_565
O4 Sc2 O6 S2 18E1(10) . 15_565
O7 S1 O8 Sc2 102(4) . 44_565
O2 S1 O8 Sc2 -137(3) . 44_565
O1 S1 O8 Sc2 -17(4) . 44_565
O9 S3 O10 Sc2 -122(3) 9 .
O9 S3 O10 Sc2 129(3) 23_565 .
O10 S3 O10 Sc2 3.9(17) 15_565 .
O8 Sc2 O10 S3 -97(10) 34_565 .
O1 Sc2 O10 S3 -133(2) . .
O6 Sc2 O10 S3 -41(2) . .
O3 Sc2 O10 S3 51(2) . .
O4 Sc2 O10 S3 139(2) . .
N1 C1 C2 N1 74(2) . 23_565
C2 C1 N1 C2 -158.3(15) . 24_556
